data_7010155
loop_
_publ_author_name
'Nomiya, Kenji'
'Takahashi, Satoshi'
'Noguchi, Ryusuke'

_publ_section_title
;
 Water-soluble silver(I) complexes of (R)-(+)- and
 (S&#x200A;)-(&#x2212;)-2-pyrrolidone-5-carboxylic acid and their
 antimicrobial activities. Chiral helical polymer and polymer sheet
 structures in the solid-state formed by self-assembly of dimeric
 [Ag(Hpyrrld)]2 cores
;
_journal_issue 23
_journal_name_full 'Journal of the Chemical Society, Dalton Transactions'
_journal_page_first 4369
_journal_paper_doi 10.1039/b006552h
_journal_year 2000
_chemical_formula_moiety 'C10 H12 Ag2 N2 O6 '
_chemical_formula_sum 'C10 H12 Ag2 N2 O6'
_chemical_formula_weight 471.95
_space_group_IT_number 4
_symmetry_cell_setting monoclinic
_symmetry_Int_Tables_number 4
_symmetry_space_group_name_Hall 'P 2yb'
_symmetry_space_group_name_H-M 'P 1 21 1'
_cell_angle_alpha 90
_cell_angle_beta 94.820(3)
_cell_angle_gamma 90
_cell_formula_units_Z 2
_cell_length_a 5.196(1)
_cell_length_b 12.740(3)
_cell_length_c 9.716(2)
_cell_measurement_reflns_used 7395
_cell_measurement_temperature 296.2
_cell_measurement_theta_max 27.5
_cell_measurement_theta_min 1.6
_cell_volume 640.9(2)
_computing_cell_refinement 'MSC/AFC Diffractometer Control'
_computing_data_collection 'MSC/AFC Diffractometer Control'
_computing_data_reduction 'teXsan for Windows (MSC, 1997)'
_computing_publication_material 'teXsan for Windows (MSC, 1997)'
_computing_structure_refinement 'teXsan for Windows (MSC, 1997)'
_computing_structure_solution 'Direct Method(SIR97)'
_diffrn_ambient_temperature 296.2
_diffrn_measurement_device RAXIS-RAPID
_diffrn_orient_matrix_UB_11 -0.00500
_diffrn_orient_matrix_UB_12 -0.07792
_diffrn_orient_matrix_UB_13 -0.01230
_diffrn_orient_matrix_UB_21 -0.06345
_diffrn_orient_matrix_UB_22 -0.00804
_diffrn_orient_matrix_UB_23 0.09379
_diffrn_orient_matrix_UB_31 -0.18236
_diffrn_orient_matrix_UB_32 0.00493
_diffrn_orient_matrix_UB_33 -0.04149
_diffrn_radiation_detector 'scintillation counter'
_diffrn_radiation_monochromator graphite
_diffrn_radiation_source 'X-ray tube'
_diffrn_radiation_type 'Mo K\a'
_diffrn_radiation_wavelength 0.7107
_diffrn_reflns_av_R_equivalents 0.07260
_diffrn_reflns_av_sigmaI/netI 0.057
_diffrn_reflns_limit_h_max 6
_diffrn_reflns_limit_h_min 0
_diffrn_reflns_limit_k_max 16
_diffrn_reflns_limit_k_min 0
_diffrn_reflns_limit_l_max 12
_diffrn_reflns_limit_l_min -12
_diffrn_reflns_number 1491
_diffrn_reflns_reduction_process 'Lp corrections applied'
_diffrn_reflns_theta_max 27.47
_diffrn_reflns_theta_min 1.60
_diffrn_standards_decay_% 0.00
_diffrn_standards_interval_count 0
_diffrn_standards_number 0
_exptl_absorpt_coefficient_mu 3.074
_exptl_absorpt_correction_T_max 1.482
_exptl_absorpt_correction_T_min 0.700
_exptl_crystal_colour unknown
_exptl_crystal_density_diffrn 2.446
_exptl_crystal_density_meas ?
_exptl_crystal_description unknown
_exptl_crystal_F_000 456.00
_exptl_crystal_size_max 0.30
_exptl_crystal_size_mid 0.06
_exptl_crystal_size_min 0.05
_refine_diff_density_max 0.96
_refine_diff_density_min -1.42
_refine_ls_extinction_coef 0.000001911
_refine_ls_extinction_expression 'equ(3) Acta Cryst.(1968) A24, p213.'
_refine_ls_extinction_method 'Zachariasen (1967)'
_refine_ls_goodness_of_fit_all 1.216
_refine_ls_goodness_of_fit_ref 1.220
_refine_ls_hydrogen_treatment noref
_refine_ls_matrix_type full
_refine_ls_number_constraints 0
_refine_ls_number_parameters 180
_refine_ls_number_reflns 1192
_refine_ls_number_restraints 0
_refine_ls_R_factor_all 0.0497
_refine_ls_R_factor_gt 0.0500
_refine_ls_shift/su_max 0.0300
_refine_ls_shift/su_mean 0.0032
_refine_ls_structure_factor_coef F
_refine_ls_weighting_details 'w = 1/[\s^2^(Fo) + 0.00160|Fo|^2^]'
_refine_ls_weighting_scheme sigma
_refine_ls_wR_factor_all 0.0690
_refine_ls_wR_factor_ref 0.0690
_reflns_number_gt 1192
_reflns_number_total 1491
_reflns_threshold_expression I>2.00\s(I)
_cod_data_source_file b006552h.txt
_cod_data_source_block B005289M_[Ag(R-Hpyrrld)]2
_cod_original_sg_symbol_H-M 'P 21       '
_cod_original_formula_sum 'C10 H12 Ag2 N2 O6 '
_cod_database_code 7010155

loop_
_symmetry_equiv_pos_as_xyz
'   +x,   +y,   +z'
'   -x,1/2+y,   -z'

loop_
_atom_site_label
_atom_site_fract_x
_atom_site_fract_y
_atom_site_fract_z
_atom_site_U_iso_or_equiv
_atom_site_occupancy
_atom_site_adp_type
_atom_site_calc_flag
_atom_site_refinement_flags
_atom_site_calc_attached_atom
Ag(1) 0.0117(2) 0.4633 -0.2130(1) 0.0475(3) 1.000 Uani d . 1.00
Ag(1a) -0.4460(2) 0.4058(1) -0.3880(1) 0.0475(3) 1.000 Uani d . 1.00
O(1a) -0.226(2) 0.2671(8) -0.429(1) 0.056(3) 1.000 Uani d . 1.00
O(1) -0.198(2) 0.6111(9) -0.190(2) 0.066(4) 1.000 Uani d . 1.00
O(2a) 0.132(2) 0.3149(8) -0.301(1) 0.045(3) 1.000 Uani d . 1.00
O(2) -0.577(2) 0.5577(8) -0.299(1) 0.043(3) 1.000 Uani d . 1.00
O(3a) -0.225(2) -0.0814(9) -0.410(1) 0.050(3) 1.000 Uani d . 1.00
O(3) -0.250(3) 0.9355(9) -0.013(1) 0.074(4) 1.000 Uani d . 1.00
N(1a) -0.046(3) 0.0741(9) -0.471(1) 0.040(3) 1.000 Uani d . 1.00
N(1) -0.382(3) 0.8110(9) -0.171(2) 0.047(4) 1.000 Uani d . 1.00
C(2a) -0.065(3) -0.011(1) -0.388(2) 0.047(4) 1.000 Uani d . 1.00
C(2) -0.383(3) 0.860(1) -0.050(2) 0.044(4) 1.000 Uani d . 1.00
C(3a) 0.142(4) 0.000(2) -0.271(3) 0.076(7) 1.000 Uani d . 1.00
C(3) -0.589(4) 0.808(1) 0.032(2) 0.056(5) 1.000 Uani d . 1.00
C(4) -0.668(3) 0.710(1) -0.046(2) 0.051(5) 1.000 Uani d . 1.00
C(4a) 0.281(4) 0.099(1) -0.290(3) 0.088(7) 1.000 Uani d . 1.00
C(5a) 0.137(3) 0.153(1) -0.414(2) 0.040(4) 1.000 Uani d . 1.00
C(5) -0.565(3) 0.723(1) -0.189(2) 0.045(4) 1.000 Uani d . 1.00
C(6) -0.435(3) 0.623(1) -0.227(2) 0.040(4) 1.000 Uani d . 1.00
C(6a) -0.003(3) 0.255(1) -0.378(2) 0.041(4) 1.000 Uani d . 1.00
H(1) 0.2830 0.1407 -0.2108 0.107 1.000 Uiso c . 1.00
H(2) 0.4554 0.0836 -0.3101 0.107 1.000 Uiso c . 1.00
H(3) 0.2554 -0.0581 -0.2724 0.094 1.000 Uiso c . 1.00
H(4) 0.0624 0.0018 -0.1875 0.094 1.000 Uiso c . 1.00
H(5) -0.8472 0.7026 -0.0546 0.061 1.000 Uiso c . 1.00
H(6) -0.5889 0.6499 -0.0010 0.061 1.000 Uiso c . 1.00
H(7) -0.5126 0.7929 0.1231 0.068 1.000 Uiso c . 1.00
H(8) -0.7285 0.8547 0.0380 0.068 1.000 Uiso c . 1.00
H(11) 0.2540 0.1692 -0.4823 0.046 1.000 Uiso c . 1.00
H(12) -0.7018 0.7397 -0.2555 0.055 1.000 Uiso c . 1.00
H(13) -0.1438 0.0813 -0.5587 0.046 1.000 Uiso c . 1.00
H(14) -0.2702 0.8315 -0.2398 0.057 1.000 Uiso c . 1.00

loop_
_atom_site_aniso_label
_atom_site_aniso_U_11
_atom_site_aniso_U_22
_atom_site_aniso_U_33
_atom_site_aniso_U_12
_atom_site_aniso_U_13
_atom_site_aniso_U_23
Ag(1) 0.0467(6) 0.0309(5) 0.0648(8) 0.0038(5) 0.0040(5) -0.0008(5)
Ag(1a) 0.0498(7) 0.0313(5) 0.0608(8) 0.0074(5) 0.0014(5) -0.0050(5)
O(1a) 0.037(5) 0.033(5) 0.10(1) 0.001(5) 0.002(6) -0.016(6)
O(1) 0.038(6) 0.035(6) 0.12(1) 0.016(5) -0.027(7) -0.024(6)
O(2a) 0.039(6) 0.032(5) 0.063(7) 0.004(4) 0.002(5) -0.012(5)
O(2) 0.053(6) 0.030(5) 0.046(7) -0.004(5) 0.007(5) -0.008(4)
O(3a) 0.055(6) 0.042(6) 0.052(6) -0.014(5) -0.006(5) 0.001(5)
O(3) 0.12(1) 0.043(7) 0.050(8) -0.017(7) -0.033(8) -0.004(5)
N(1a) 0.057(8) 0.028(5) 0.032(7) 0.002(6) -0.013(5) -0.006(4)
N(1) 0.056(8) 0.026(5) 0.058(9) -0.003(5) -0.003(6) -0.004(5)
C(2a) 0.053(9) 0.032(8) 0.05(1) 0.012(7) -0.015(7) -0.001(6)
C(2) 0.054(9) 0.041(7) 0.032(9) 0.018(7) -0.027(7) -0.010(6)
C(3a) 0.05(1) 0.07(1) 0.10(2) -0.02(1) -0.00(1) 0.02(1)
C(3) 0.06(1) 0.042(8) 0.06(1) 0.005(8) -0.007(9) -0.003(7)
C(4) 0.037(7) 0.049(8) 0.07(1) -0.010(7) 0.009(7) -0.017(7)
C(4a) 0.08(1) 0.028(7) 0.14(2) -0.015(9) -0.06(1) -0.00(1)
C(5a) 0.033(7) 0.035(7) 0.050(9) -0.009(6) -0.007(6) -0.006(6)
C(5) 0.053(9) 0.025(6) 0.05(1) 0.011(7) -0.016(7) -0.001(6)
C(6) 0.058(9) 0.024(6) 0.037(8) 0.008(6) 0.012(7) -0.005(5)
C(6a) 0.045(8) 0.027(6) 0.053(9) -0.010(6) 0.016(7) 0.004(6)

loop_
_atom_type_symbol
_atom_type_oxidation_number
_atom_type_number_in_cell
_atom_type_scat_dispersion_real
_atom_type_scat_dispersion_imag
_atom_type_scat_source
C 0 20 0.002 0.002
;International Tables for Crystallography
(1992, Vol. C, Table 6.1.1.2)
;
H 0 24 0.000 0.000
;International Tables for Crystallography
(1992, Vol. C, Table 6.1.1.2)
;
O 0 12 0.008 0.006
;International Tables for Crystallography
(1992, Vol. C, Table 6.1.1.2)
;
N 0 4 0.004 0.003
;International Tables for Crystallography
(1992, Vol. C, Table 6.1.1.2)
;
Ag 0 4 -1.085 1.101
;International Tables for Crystallography
(1992, Vol. C, Tables 4.2.6.8 and 6.1.1.1)
;

loop_
_geom_angle_atom_site_label_1
_geom_angle_atom_site_label_2
_geom_angle_atom_site_label_3
_geom_angle
_geom_angle_site_symmetry_1
_geom_angle_site_symmetry_2
_geom_angle_site_symmetry_3
_geom_angle_publ_flag
Ag(1a) Ag(1) O(1) 83.5(3) 1_555 1_555 1_555 yes
Ag(1a) Ag(1) O(2a) 78.5(3) 1_555 1_555 1_555 yes
Ag(1a) Ag(1) O(3) 144.6(4) 1_555 1_555 1_555 yes
O(1) Ag(1) O(2a) 160.3(5) 1_555 1_555 1_555 yes
O(1) Ag(1) O(3) 104.4(6) 1_555 1_555 1_555 yes
O(2a) Ag(1) O(3) 94.9(5) 1_555 1_555 1_555 yes
Ag(1) Ag(1a) O(1a) 83.9(3) 1_555 1_555 1_555 yes
Ag(1) Ag(1a) O(2) 79.5(3) 1_555 1_555 1_555 yes
O(1a) Ag(1a) O(2) 163.2(5) 1_555 1_555 1_555 yes
Ag(1a) O(1a) C(6a) 121(1) 1_555 1_555 1_555 yes
Ag(1) O(1) C(6) 123(1) 1_555 1_555 1_555 yes
Ag(1) O(2a) C(6a) 127(1) 1_555 1_555 1_555 yes
Ag(1a) O(2) C(6) 126(1) 1_555 1_555 1_555 yes
Ag(1) O(3) C(2) 127(1) 2 2 2 yes
C(2a) N(1a) C(5a) 114(1) 1_555 1_555 1_555 yes
C(2a) N(1a) H(13) 122.8 1_555 1_555 1_555 no
C(5a) N(1a) H(13) 123.0 1_555 1_555 1_555 no
C(2) N(1) C(5) 115(2) 1_555 1_555 1_555 yes
C(2) N(1) H(14) 122.3 1_555 1_555 1_555 no
C(5) N(1) H(14) 123.1 1_555 1_555 1_555 no
O(3a) C(2a) N(1a) 124(2) 1_555 1_555 1_555 yes
O(3a) C(2a) C(3a) 129(2) 1_555 1_555 1_555 yes
N(1a) C(2a) C(3a) 106(2) 1_555 1_555 1_555 yes
O(3) C(2) N(1) 126(2) 1_555 1_555 1_555 yes
O(3) C(2) C(3) 126(2) 1_555 1_555 1_555 yes
N(1) C(2) C(3) 108(2) 1_555 1_555 1_555 yes
C(2a) C(3a) C(4a) 108(2) 1_555 1_555 1_555 yes
C(2a) C(3a) H(3) 108.8 1_555 1_555 1_555 no
C(2a) C(3a) H(4) 108.3 1_555 1_555 1_555 no
C(4a) C(3a) H(3) 111.0 1_555 1_555 1_555 no
C(4a) C(3a) H(4) 110.3 1_555 1_555 1_555 no
H(3) C(3a) H(4) 110.0 1_555 1_555 1_555 no
C(2) C(3) C(4) 105(2) 1_555 1_555 1_555 yes
C(2) C(3) H(7) 108.5 1_555 1_555 1_555 no
C(2) C(3) H(8) 109.6 1_555 1_555 1_555 no
C(4) C(3) H(7) 111.8 1_555 1_555 1_555 no
C(4) C(3) H(8) 111.9 1_555 1_555 1_555 no
H(7) C(3) H(8) 109.7 1_555 1_555 1_555 no
C(3) C(4) C(5) 106(2) 1_555 1_555 1_555 yes
C(3) C(4) H(5) 110.9 1_555 1_555 1_555 no
C(3) C(4) H(6) 110.1 1_555 1_555 1_555 no
C(5) C(4) H(5) 110.7 1_555 1_555 1_555 no
C(5) C(4) H(6) 109.5 1_555 1_555 1_555 no
H(5) C(4) H(6) 109.9 1_555 1_555 1_555 no
C(3a) C(4a) C(5a) 106(2) 1_555 1_555 1_555 yes
C(3a) C(4a) H(1) 110.8 1_555 1_555 1_555 no
C(3a) C(4a) H(2) 109.7 1_555 1_555 1_555 no
C(5a) C(4a) H(1) 111.0 1_555 1_555 1_555 no
C(5a) C(4a) H(2) 109.9 1_555 1_555 1_555 no
H(1) C(4a) H(2) 109.5 1_555 1_555 1_555 no
N(1a) C(5a) C(4a) 104(1) 1_555 1_555 1_555 yes
N(1a) C(5a) C(6a) 111(1) 1_555 1_555 1_555 yes
N(1a) C(5a) H(11) 108.7 1_555 1_555 1_555 no
C(4a) C(5a) C(6a) 114(2) 1_555 1_555 1_555 yes
C(4a) C(5a) H(11) 109.9 1_555 1_555 1_555 no
C(6a) C(5a) H(11) 108.6 1_555 1_555 1_555 no
N(1) C(5) C(4) 104(1) 1_555 1_555 1_555 yes
N(1) C(5) C(6) 112(2) 1_555 1_555 1_555 yes
N(1) C(5) H(12) 110.7 1_555 1_555 1_555 no
C(4) C(5) C(6) 109(1) 1_555 1_555 1_555 yes
C(4) C(5) H(12) 110.3 1_555 1_555 1_555 no
C(6) C(5) H(12) 110.3 1_555 1_555 1_555 no
O(1) C(6) O(2) 126(2) 1_555 1_555 1_555 yes
O(1) C(6) C(5) 118(2) 1_555 1_555 1_555 yes
O(2) C(6) C(5) 116(2) 1_555 1_555 1_555 yes
O(1a) C(6a) O(2a) 130(2) 1_555 1_555 1_555 yes
O(1a) C(6a) C(5a) 117(2) 1_555 1_555 1_555 yes
O(2a) C(6a) C(5a) 114(2) 1_555 1_555 1_555 yes

loop_
_geom_bond_atom_site_label_1
_geom_bond_atom_site_label_2
_geom_bond_distance
_geom_bond_site_symmetry_1
_geom_bond_site_symmetry_2
_geom_bond_publ_flag
Ag(1) Ag(1a) 2.899(2) 1_555 1_555 yes
Ag(1) O(1) 2.20(1) 1_555 1_555 yes
Ag(1) O(2a) 2.19(1) 1_555 1_555 yes
Ag(1) O(3) 2.46(1) 1_555 1_555 yes
Ag(1a) O(1a) 2.16(1) 1_555 1_555 yes
Ag(1a) O(2) 2.25(1) 1_555 1_555 yes
O(1a) C(6a) 1.23(2) 1_555 1_555 yes
O(1) C(6) 1.26(2) 1_555 1_555 yes
O(2a) C(6a) 1.24(2) 1_555 1_555 yes
O(2) C(6) 1.28(2) 1_555 1_555 yes
O(3a) C(2a) 1.23(2) 1_555 1_555 yes
O(3) C(2) 1.22(2) 1_555 1_555 yes
N(1a) C(2a) 1.36(2) 1_555 1_555 yes
N(1a) C(5a) 1.46(2) 1_555 1_555 yes
N(1a) H(13) 0.96 1_555 1_555 no
N(1) C(2) 1.33(2) 1_555 1_555 yes
N(1) C(5) 1.47(2) 1_555 1_555 yes
N(1) H(14) 0.96 1_555 1_555 no
C(2a) C(3a) 1.50(3) 1_555 1_555 yes
C(2) C(3) 1.54(3) 1_555 1_555 yes
C(3a) C(4a) 1.47(3) 1_555 1_555 yes
C(3a) H(3) 0.95 1_555 1_555 no
C(3a) H(4) 0.95 1_555 1_555 no
C(3) C(4) 1.50(3) 1_555 1_555 yes
C(3) H(7) 0.96 1_555 1_555 no
C(3) H(8) 0.94 1_555 1_555 no
C(4) C(5) 1.53(3) 1_555 1_555 yes
C(4) H(5) 0.94 1_555 1_555 no
C(4) H(6) 0.96 1_555 1_555 no
C(4a) C(5a) 1.53(3) 1_555 1_555 yes
C(4a) H(1) 0.94 1_555 1_555 no
C(4a) H(2) 0.96 1_555 1_555 no
C(5a) C(6a) 1.55(2) 1_555 1_555 yes
C(5a) H(11) 0.96 1_555 1_555 no
C(5) C(6) 1.51(2) 1_555 1_555 yes
C(5) H(12) 0.94 1_555 1_555 no
